data_1100075
loop_
_publ_author_name
'Keefer, K D'
'Hochella, M F jr.'
'de Jong, B H W S'

_publ_section_title
;
The Structure of the Magnesium Hydroxide Sulfate Hydrate Mg S O~4~ (Mg
(O H)~2~)~.3333~ (H~2~ O)~.3333~
;
_journal_name_full 'Acta Crystallographica B (24,1968-38,1982)'
_journal_page_first 1003
_journal_page_last 1006
_journal_paper_doi 10.1107/S0567740881004949
_journal_volume 37
_journal_year 1981
_chemical_formula_structural 'Mg S O4 (Mg (O H)2).3333 (H2 O).3333'
_chemical_formula_sum 'H1.3332 Mg1.3333 O4.9999 S'
_chemical_name_systematic
;
Magnesium hydroxide sulfate hydrate (1.3/.7/1/.3)
;
_space_group_IT_number 141
_symmetry_cell_setting tetragonal
_symmetry_space_group_name_Hall '-I 4bd 2'
_symmetry_space_group_name_H-M 'I 41/a m d :2'
_cell_angle_alpha 90
_cell_angle_beta 90
_cell_angle_gamma 90
_cell_formula_units_Z 4
_cell_length_a 5.242(1)
_cell_length_b 5.242(1)
_cell_length_c 12.995(3)
_cell_volume 357.1
_refine_ls_R_factor_all 0.041
_cod_original_sg_symbol_H-M 'I 41/a m d Z'
_cod_database_code 1100075

loop_
_symmetry_equiv_pos_as_xyz
x,y,z
x,1/2-y,z
1/4+y,1/4+x,3/4+z
1/4+y,1/4-x,3/4+z
-x,y,z
-x,1/2-y,z
3/4-y,1/4+x,3/4+z
3/4-y,1/4-x,3/4+z
-x,-y,-z
-x,1/2+y,-z
3/4-y,3/4-x,1/4-z
3/4-y,3/4+x,1/4-z
x,-y,-z
x,1/2+y,-z
1/4+y,3/4-x,1/4-z
1/4+y,3/4+x,1/4-z
1/2+x,1/2+y,1/2+z
1/2+x,-y,1/2+z
3/4+y,3/4+x,1/4+z
3/4+y,3/4-x,1/4+z
1/2-x,1/2+y,1/2+z
1/2-x,-y,1/2+z
1/4-y,3/4+x,1/4+z
1/4-y,3/4-x,1/4+z
1/2-x,1/2-y,1/2-z
1/2-x,y,1/2-z
1/4-y,1/4-x,3/4-z
1/4-y,1/4+x,3/4-z
1/2+x,1/2-y,1/2-z
1/2+x,y,1/2-z
3/4+y,1/4-x,3/4-z
3/4+y,1/4+x,3/4-z

loop_
_atom_site_label
_atom_site_type_symbol
_atom_site_symmetry_multiplicity
_atom_site_Wyckoff_symbol
_atom_site_fract_x
_atom_site_fract_y
_atom_site_fract_z
_atom_site_occupancy
_atom_site_attached_hydrogens
_atom_site_calc_flag
S1 S6+ 4 a 0. 0.75 0.125 1. 0 d
Mg1 Mg2+ 8 d 0. 0. 0.5 0.666 0 d
O1 O2- 16 h 0. 0.5195(4) 0.1895(1) 1. 0 d
O2 O2- 4 b 0. 0.25 0.375 1. 0 d
H1 H1+ 16 h 0. 0.42 0.41 0.3333 0 d

loop_
_atom_type_symbol
_atom_type_oxidation_number
S6+ 6.000
Mg2+ 2.000
O2- -2.000
H1+ 1.000
